data_2208524
loop_
_publ_author_name
'Guo-Lin Zhang'

_publ_section_title 3-(2,4-Dichloro-5-isopropyloxyphenyl)-5-<i>tert</i>-butyl-1,3,4-oxadiazol-2-one
_journal_coeditor_code BT2034
_journal_issue 4
_journal_name_full 'Acta Crystallographica Section E'
_journal_page_first o1556
_journal_page_last o1557
_journal_paper_doi 10.1107/S1600536806010129
_journal_volume 62
_journal_year 2006
_chemical_formula_iupac 'C15 H18 Cl2 N2 O3'
_chemical_formula_moiety 'C15 H18 Cl2 N2 O3'
_chemical_formula_sum 'C15 H18 Cl2 N2 O3'
_chemical_formula_weight 345.22
_chemical_name_systematic 3-(2,4-Dichloro-5-isopropyloxyphenyl)-5-<i>tert</i>-butyl-1,3,4-oxadiazol-2-one
_space_group_IT_number 14
_symmetry_cell_setting monoclinic
_symmetry_space_group_name_Hall '-P 2ybc'
_symmetry_space_group_name_H-M 'P 1 21/c 1'
_cell_angle_alpha 90.0000
_cell_angle_beta 94.135(19)
_cell_angle_gamma 90.0000
_cell_formula_units_Z 4
_cell_length_a 9.700(4)
_cell_length_b 11.068(4)
_cell_length_c 16.514(8)
_cell_measurement_reflns_used 11821
_cell_measurement_temperature 298.0(10)
_cell_measurement_theta_max 27.6
_cell_measurement_theta_min 3.0
_cell_volume 1768.3(13)
_computing_cell_refinement 'PROCESS-AUTO  (Rigaku, 1998)'
_computing_data_collection 'PROCESS-AUTO  (Rigaku, 1998)'
_computing_data_reduction 'CrystalStructure (Rigaku/MSC, 2004)'
_computing_molecular_graphics 'Ortep3 for windows (Farrugia,1997)'
_computing_publication_material CrystalStructure
_computing_structure_refinement 'CRYSTALS (Watkin <i>et al.</i>,  1996)'
_computing_structure_solution 'SIR97 (Altomare <i>et al.</i>,  1999)'
_diffrn_detector_area_resol_mean 10.00
_diffrn_measured_fraction_theta_full 0.998
_diffrn_measured_fraction_theta_max 0.998
_diffrn_measurement_device_type 'Rigaku R-AXIS RAPID'
_diffrn_measurement_method \w
_diffrn_radiation_type 'Mo K\a'
_diffrn_radiation_wavelength 0.71075
_diffrn_reflns_av_R_equivalents 0.033
_diffrn_reflns_limit_h_max 12
_diffrn_reflns_limit_h_min -11
_diffrn_reflns_limit_k_max 14
_diffrn_reflns_limit_k_min -14
_diffrn_reflns_limit_l_max 21
_diffrn_reflns_limit_l_min -21
_diffrn_reflns_number 16776
_diffrn_reflns_theta_full 27.48
_diffrn_reflns_theta_max 27.48
_exptl_absorpt_coefficient_mu 0.379
_exptl_absorpt_correction_T_max 0.927
_exptl_absorpt_correction_T_min 0.830
_exptl_absorpt_correction_type multi-scan
_exptl_absorpt_process_details '(ABSCOR; Higashi, 1995)'
_exptl_crystal_colour colourless
_exptl_crystal_density_diffrn 1.297
_exptl_crystal_density_method 'not measured'
_exptl_crystal_description platelet
_exptl_crystal_F_000 720.00
_exptl_crystal_size_max 0.47
_exptl_crystal_size_mid 0.40
_exptl_crystal_size_min 0.20
_refine_diff_density_max 0.28
_refine_diff_density_min -0.39
_refine_ls_extinction_coef 68E1(3)
_refine_ls_extinction_method 'Larson (1970)'
_refine_ls_goodness_of_fit_ref 1.006
_refine_ls_hydrogen_treatment constr
_refine_ls_number_parameters 200
_refine_ls_number_reflns 4042
_refine_ls_R_factor_gt 0.0382
_refine_ls_shift/su_max 0.0000
_refine_ls_structure_factor_coef Fsqd
_refine_ls_weighting_details 'w = 1/[0.0002Fo^2^ + 1.1\s(Fo^2^)]/(4Fo^2^)'
_refine_ls_weighting_scheme calc
_refine_ls_wR_factor_ref 0.0873
_reflns_number_gt 2237
_reflns_number_total 4042
_reflns_threshold_expression F^2^>2\s(F^2^)
_cod_data_source_file bt2034.cif
_cod_data_source_block I
_cod_original_cell_volume 1768.2(13)
_cod_database_code 2208524
_cod_database_fobs_code 2208524

loop_
_symmetry_equiv_pos_site_id
_symmetry_equiv_pos_as_xyz
1 +x,+y,+z
2 -x,1/2+y,1/2-z
3 -x,-y,-z
4 +x,1/2-y,1/2+z

loop_
_atom_site_type_symbol
_atom_site_label
_atom_site_fract_x
_atom_site_fract_y
_atom_site_fract_z
_atom_site_U_iso_or_equiv
_atom_site_adp_type
_atom_site_calc_flag
_atom_site_refinement_flags
_atom_site_occupancy
Cl Cl1 0.61000(5) 0.34219(4) 0.59774(3) 0.08260(17) Uani d . 1.00
Cl Cl2 0.52794(6) 0.80583(5) 0.67346(4) 0.1122(2) Uani d . 1.00
O O1 0.94279(12) 0.34897(12) 0.56869(8) 0.0812(4) Uani d . 1.00
O O2 0.93898(11) 0.31647(9) 0.43213(6) 0.0631(3) Uani d . 1.00
O O3 0.68748(14) 0.85931(11) 0.53821(8) 0.0896(4) Uani d . 1.00
N N1 0.79123(13) 0.44406(12) 0.47346(8) 0.0596(4) Uani d . 1.00
N N2 0.77606(13) 0.44566(12) 0.38864(8) 0.0611(4) Uani d . 1.00
C C1 0.72188(14) 0.53029(13) 0.52013(10) 0.0551(4) Uani d . 1.00
C C2 0.64082(14) 0.49367(13) 0.58086(10) 0.0587(4) Uani d . 1.00
C C3 0.58093(16) 0.57965(16) 0.62739(11) 0.0666(5) Uani d . 1.00
C C4 0.59967(17) 0.69976(16) 0.61198(11) 0.0677(5) Uani d . 1.00
C C5 0.67629(17) 0.73834(14) 0.54864(10) 0.0645(5) Uani d . 1.00
C C6 0.73817(14) 0.65100(14) 0.50390(10) 0.0596(5) Uani d . 1.00
C C7 0.89451(18) 0.36929(14) 0.50152(12) 0.0612(5) Uani d . 1.00
C C8 0.86450(17) 0.36838(13) 0.36800(10) 0.0571(4) Uani d . 1.00
C C9 0.89543(19) 0.32991(14) 0.28464(10) 0.0663(5) Uani d . 1.00
C C10 0.8707(2) 0.19493(16) 0.27599(12) 0.0889(7) Uani d . 1.00
C C11 1.0471(2) 0.3585(2) 0.27323(13) 0.1142(9) Uani d . 1.00
C C12 0.8001(2) 0.3975(2) 0.22321(12) 0.1054(8) Uani d . 1.00
C C13 0.7536(2) 0.90625(17) 0.47009(12) 0.0838(7) Uani d . 1.00
C C14 0.6630(2) 0.8937(2) 0.39353(14) 0.1058(8) Uani d . 1.00
C C15 0.7839(3) 1.0369(2) 0.49061(16) 0.1531(12) Uani d . 1.00
H H3 0.5277 0.5560 0.6693 0.080 Uiso c R 1.00
H H6 0.7918 0.6742 0.4621 0.072 Uiso c R 1.00
H H13 0.8406 0.8630 0.4645 0.101 Uiso c R 1.00
H H101 0.7786 0.1762 0.2898 0.107 Uiso c R 1.00
H H102 0.9361 0.1522 0.3118 0.107 Uiso c R 1.00
H H103 0.8817 0.1710 0.2210 0.107 Uiso c R 1.00
H H111 1.1053 0.3058 0.3068 0.137 Uiso c R 1.00
H H112 1.0651 0.3468 0.2174 0.137 Uiso c R 1.00
H H113 1.0662 0.4409 0.2883 0.137 Uiso c R 1.00
H H121 0.8180 0.3723 0.1693 0.126 Uiso c R 1.00
H H122 0.8164 0.4828 0.2287 0.126 Uiso c R 1.00
H H123 0.7057 0.3802 0.2328 0.126 Uiso c R 1.00
H H141 0.6565 0.8100 0.3784 0.127 Uiso c R 1.00
H H142 0.7017 0.9388 0.3510 0.127 Uiso c R 1.00
H H143 0.5725 0.9242 0.4020 0.127 Uiso c R 1.00
H H151 0.8271 1.0744 0.4466 0.184 Uiso c R 1.00
H H152 0.6992 1.0780 0.4993 0.184 Uiso c R 1.00
H H153 0.8448 1.0412 0.5390 0.184 Uiso c R 1.00

loop_
_atom_site_aniso_label
_atom_site_aniso_U_11
_atom_site_aniso_U_22
_atom_site_aniso_U_33
_atom_site_aniso_U_12
_atom_site_aniso_U_13
_atom_site_aniso_U_23
Cl1 0.0747(3) 0.0763(3) 0.0964(4) -0.0096(2) 0.0033(2) 0.0183(2)
Cl2 0.1382(5) 0.1007(4) 0.1061(4) 0.0235(3) 0.0653(4) -0.0047(3)
O1 0.0749(8) 0.1199(10) 0.0480(8) 0.0260(7) -0.0006(6) 0.0086(7)
O2 0.0670(7) 0.0722(7) 0.0501(7) 0.0091(5) 0.0050(5) 0.0027(5)
O3 0.1286(11) 0.0656(7) 0.0801(9) 0.0047(7) 0.0447(8) 0.0019(6)
N1 0.0655(8) 0.0683(8) 0.0441(8) 0.0081(6) -0.0019(6) -0.0002(6)
N2 0.0690(8) 0.0662(8) 0.0470(8) 0.0012(6) -0.0022(6) 0.0018(6)
C1 0.0487(8) 0.0661(9) 0.0497(9) 0.0023(7) -0.0018(7) -0.0010(7)
C2 0.0479(8) 0.0693(10) 0.0581(10) -0.0039(7) -0.0017(8) 0.0086(8)
C3 0.0555(10) 0.0837(11) 0.0621(11) 0.0019(8) 0.0148(8) 0.0107(9)
C4 0.0634(10) 0.0796(11) 0.0619(11) 0.0083(8) 0.0162(9) 0.0006(9)
C5 0.0689(10) 0.0668(10) 0.0592(11) 0.0015(8) 0.0140(9) 0.0024(8)
C6 0.0595(10) 0.0709(10) 0.0493(10) -0.0005(7) 0.0099(8) 0.0037(8)
C7 0.0609(10) 0.0713(10) 0.0514(11) 0.0057(8) 0.0044(8) 0.0027(9)
C8 0.0635(10) 0.0591(9) 0.0484(10) -0.0053(8) 0.0009(8) 0.0041(8)
C9 0.0787(11) 0.0749(11) 0.0461(10) -0.0056(9) 0.0093(9) 0.0014(8)
C10 0.1224(17) 0.0827(12) 0.0633(13) 0.0054(11) 0.0187(12) -0.0129(10)
C11 0.1025(16) 0.162(2) 0.0817(16) -0.0277(15) 0.0336(13) -0.0008(14)
C12 0.157(2) 0.1063(15) 0.0519(12) 0.0141(14) -0.0004(13) 0.0037(11)
C13 0.1141(16) 0.0715(11) 0.0684(13) -0.0140(11) 0.0238(12) -0.0021(10)
C14 0.1310(19) 0.0863(14) 0.1028(18) -0.0037(13) 0.0271(15) 0.0119(13)
C15 0.269(3) 0.0887(16) 0.108(2) -0.0652(19) 0.060(2) -0.0177(14)

loop_
_atom_type_symbol
_atom_type_description
_atom_type_scat_dispersion_real
_atom_type_scat_dispersion_imag
_atom_type_scat_source
C C 0.003 0.002
;
International Tables for Crystallography
(1992, Vol. C, Tables 4.2.6.8 and 6.1.1.4)
;
H H 0.000 0.000
;
International Tables for Crystallography
(1992, Vol. C, Table 6.1.1.4)
;
O O 0.011 0.006
;
International Tables for Crystallography
(1992, Vol. C, Tables 4.2.6.8 and 6.1.1.4)
;
N N 0.006 0.003
;
International Tables for Crystallography
(1992, Vol. C, Tables 4.2.6.8 and 6.1.1.4)
;
Cl Cl 0.148 0.159
;
International Tables for Crystallography
(1992, Vol. C, Tables 4.2.6.8 and 6.1.1.4)
;

loop_
_geom_angle_atom_site_label_1
_geom_angle_atom_site_label_2
_geom_angle_atom_site_label_3
_geom_angle
C7 O2 C8 106.60(12)
C5 O3 C13 120.18(14)
N2 N1 C1 120.90(12)
N2 N1 C7 111.85(13)
C1 N1 C7 126.16(14)
N1 N2 C8 103.60(12)
N1 C1 C2 120.83(13)
N1 C1 C6 118.69(14)
C2 C1 C6 120.48(14)
Cl1 C2 C1 121.09(12)
Cl1 C2 C3 119.67(12)
C1 C2 C3 119.21(14)
C2 C3 C4 120.03(16)
Cl2 C4 C3 119.05(14)
Cl2 C4 C5 119.43(13)
C3 C4 C5 121.51(16)
O3 C5 C4 116.75(15)
O3 C5 C6 125.59(15)
C4 C5 C6 117.61(15)
C1 C6 C5 121.07(15)
O1 C7 O2 124.43(15)
O1 C7 N1 131.57(17)
O2 C7 N1 104.00(14)
O2 C8 N2 113.80(14)
O2 C8 C9 117.74(13)
N2 C8 C9 128.46(14)
C8 C9 C10 109.07(14)
C8 C9 C11 108.28(14)
C8 C9 C12 108.80(15)
C10 C9 C11 109.82(16)
C10 C9 C12 109.71(15)
C11 C9 C12 111.12(16)
O3 C13 C14 111.17(18)
O3 C13 C15 105.20(17)
C14 C13 C15 111.88(18)
C2 C3 H3 120.0
C4 C3 H3 120.0
C1 C6 H6 119.5
C5 C6 H6 119.5
C9 C10 H101 109.5
C9 C10 H102 109.5
C9 C10 H103 109.5
H101 C10 H102 109.5
H101 C10 H103 109.5
H102 C10 H103 109.5
C9 C11 H111 109.5
C9 C11 H112 109.5
C9 C11 H113 109.5
H111 C11 H112 109.5
H111 C11 H113 109.5
H112 C11 H113 109.5
C9 C12 H121 109.5
C9 C12 H122 109.5
C9 C12 H123 109.5
H121 C12 H122 109.5
H121 C12 H123 109.5
H122 C12 H123 109.5
O3 C13 H13 109.5
C14 C13 H13 109.5
C15 C13 H13 109.5
C13 C14 H141 109.5
C13 C14 H142 109.5
C13 C14 H143 109.5
H141 C14 H142 109.5
H141 C14 H143 109.5
H142 C14 H143 109.5
C13 C15 H151 109.5
C13 C15 H152 109.5
C13 C15 H153 109.5
H151 C15 H152 109.5
H151 C15 H153 109.5
H152 C15 H153 109.5

loop_
_geom_bond_atom_site_label_1
_geom_bond_atom_site_label_2
_geom_bond_distance
Cl1 C2 1.7291(16)
Cl2 C4 1.7306(19)
O1 C7 1.194(2)
O2 C7 1.383(2)
O2 C8 1.3650(19)
O3 C5 1.355(2)
O3 C13 1.432(2)
N1 N2 1.3980(18)
N1 C1 1.426(2)
N1 C7 1.355(2)
N2 C8 1.275(2)
C1 C2 1.379(2)
C1 C6 1.374(2)
C2 C3 1.378(2)
C3 C4 1.368(2)
C4 C5 1.393(2)
C5 C6 1.380(2)
C8 C9 1.492(2)
C9 C10 1.518(2)
C9 C11 1.530(2)
C9 C12 1.520(2)
C13 C14 1.494(3)
C13 C15 1.509(2)
C3 H3 0.930
C6 H6 0.930
C10 H101 0.960
C10 H102 0.960
C10 H103 0.960
C11 H111 0.960
C11 H112 0.960
C11 H113 0.960
C12 H121 0.960
C12 H122 0.960
C12 H123 0.960
C13 H13 0.980
C14 H141 0.960
C14 H142 0.960
C14 H143 0.960
C15 H151 0.960
C15 H152 0.960
C15 H153 0.960

loop_
_geom_contact_atom_site_label_1
_geom_contact_atom_site_label_2
_geom_contact_distance
_geom_contact_site_symmetry_2
O1 N1 3.5562(18) 3_766
O1 N2 3.5809(18) 3_766
O1 C6 3.398(2) 3_766
O1 C10 3.576(2) 4_555
O2 C6 3.2519(17) 3_766
N1 O1 3.5562(18) 3_766
N2 O1 3.5809(18) 3_766
N2 C3 3.465(2) 3_666
C3 N2 3.465(2) 3_666
C6 O1 3.398(2) 3_766
C6 O2 3.2519(17) 3_766
C6 C7 3.578(2) 3_766
C7 C6 3.578(2) 3_766
C7 C7 3.546(2) 3_766
C10 O1 3.576(2) 4_554
Cl1 H101 3.467 4_555
Cl1 H103 3.214 4_555
Cl1 H121 3.280 4_555
Cl1 H123 3.405 4_555
Cl1 H141 3.134 3_666
Cl1 H143 3.438 3_666
Cl1 H152 3.484 1_545
Cl2 H101 3.084 3_666
Cl2 H123 3.503 3_666
Cl2 H143 3.355 3_676
O1 H6 2.672 3_766
O1 H13 3.223 3_766
O1 H103 2.634 4_555
O1 H112 3.422 4_555
O1 H113 3.319 3_766
O1 H121 3.243 4_555
O1 H153 3.560 1_545
O2 H6 3.037 3_766
O2 H13 3.302 3_766
O2 H151 2.906 1_545
N2 H3 3.032 3_666
C2 H113 3.519 3_766
C3 H111 3.402 3_766
C4 H111 3.072 3_766
C5 H111 3.114 3_766
C6 H111 3.409 3_766
C7 H6 3.097 3_766
C7 H151 3.437 1_545
C8 H151 3.531 1_545
C10 H113 3.082 2_745
C10 H142 3.543 1_545
C10 H151 3.172 1_545
C11 H102 3.549 2_755
C11 H103 3.526 2_755
C11 H142 3.414 2_745
C12 H153 3.177 4_564
C14 H112 3.358 2_755
C15 H121 3.113 4_565
H3 N2 3.032 3_666
H3 H123 2.961 3_666
H3 H142 3.335 4_565
H6 O1 2.672 3_766
H6 O2 3.037 3_766
H6 C7 3.097 3_766
H13 O1 3.223 3_766
H13 O2 3.302 3_766
H13 H112 3.208 2_755
H13 H151 3.513 3_776
H13 H153 3.234 3_776
H101 Cl1 3.467 4_554
H101 Cl2 3.084 3_666
H101 H113 3.315 2_745
H101 H142 2.932 1_545
H101 H151 2.832 1_545
H102 C11 3.549 2_745
H102 H112 3.415 2_745
H102 H113 2.863 2_745
H102 H122 3.156 2_745
H102 H142 3.374 1_545
H102 H151 2.674 1_545
H103 Cl1 3.214 4_554
H103 O1 2.634 4_554
H103 C11 3.526 2_745
H103 H113 2.602 2_745
H111 C3 3.402 3_766
H111 C4 3.072 3_766
H111 C5 3.114 3_766
H111 C6 3.409 3_766
H112 O1 3.422 4_554
H112 C14 3.358 2_745
H112 H13 3.208 2_745
H112 H102 3.415 2_755
H112 H141 3.252 2_745
H112 H142 2.792 2_745
H113 O1 3.319 3_766
H113 C2 3.519 3_766
H113 C10 3.082 2_755
H113 H101 3.315 2_755
H113 H102 2.863 2_755
H113 H103 2.602 2_755
H113 H142 3.334 2_745
H121 Cl1 3.280 4_554
H121 O1 3.243 4_554
H121 C15 3.113 4_564
H121 H152 3.008 4_564
H121 H153 2.387 4_564
H122 H102 3.156 2_755
H122 H153 3.175 4_564
H123 Cl1 3.405 4_554
H123 Cl2 3.503 3_666
H123 H3 2.961 3_666
H123 H143 3.406 2_645
H141 Cl1 3.134 3_666
H141 H112 3.252 2_755
H142 C10 3.543 1_565
H142 C11 3.414 2_755
H142 H3 3.335 4_564
H142 H101 2.932 1_565
H142 H102 3.374 1_565
H142 H112 2.792 2_755
H142 H113 3.334 2_755
H143 Cl1 3.438 3_666
H143 Cl2 3.355 3_676
H143 H123 3.406 2_655
H143 H152 3.197 3_676
H151 O2 2.906 1_565
H151 C7 3.437 1_565
H151 C8 3.531 1_565
H151 C10 3.172 1_565
H151 H13 3.513 3_776
H151 H101 2.832 1_565
H151 H102 2.674 1_565
H151 H153 3.423 3_776
H152 Cl1 3.484 1_565
H152 H121 3.008 4_565
H152 H143 3.197 3_676
H153 O1 3.560 1_565
H153 C12 3.177 4_565
H153 H13 3.234 3_776
H153 H121 2.387 4_565
H153 H122 3.175 4_565
H153 H151 3.423 3_776
H153 H153 3.481 3_776

loop_
_geom_torsion_atom_site_label_1
_geom_torsion_atom_site_label_2
_geom_torsion_atom_site_label_3
_geom_torsion_atom_site_label_4
_geom_torsion
C7 O2 C8 N2 -1.53(17)
C7 O2 C8 C9 178.17(14)
C8 O2 C7 O1 -176.28(16)
C8 O2 C7 N1 3.26(16)
C5 O3 C13 C14 74.6(2)
C5 O3 C13 C15 -164.09(17)
C13 O3 C5 C4 -174.29(16)
C13 O3 C5 C6 8.2(2)
N2 N1 C1 C2 127.14(15)
N2 N1 C1 C6 -53.37(19)
C1 N1 N2 C8 171.90(13)
N2 N1 C7 O1 175.51(18)
N2 N1 C7 O2 -4.00(17)
C7 N1 N2 C8 3.12(17)
C1 N1 C7 O1 7.4(3)
C1 N1 C7 O2 -172.06(13)
C7 N1 C1 C2 -65.8(2)
C7 N1 C1 C6 113.70(18)
N1 N2 C8 O2 -0.89(17)
N1 N2 C8 C9 179.45(15)
N1 C1 C2 Cl1 -4.8(2)
N1 C1 C2 C3 176.79(13)
N1 C1 C6 C5 -178.30(13)
C2 C1 C6 C5 1.2(2)
C6 C1 C2 Cl1 175.72(11)
C6 C1 C2 C3 -2.7(2)
Cl1 C2 C3 C4 -177.02(12)
C1 C2 C3 C4 1.4(2)
C2 C3 C4 Cl2 -177.91(12)
C2 C3 C4 C5 1.4(2)
Cl2 C4 C5 O3 -1.3(2)
Cl2 C4 C5 C6 176.46(12)
C3 C4 C5 O3 179.45(15)
C3 C4 C5 C6 -2.8(2)
O3 C5 C6 C1 179.04(14)
C4 C5 C6 C1 1.5(2)
O2 C8 C9 C10 59.71(19)
O2 C8 C9 C11 -59.76(19)
O2 C8 C9 C12 179.35(15)
N2 C8 C9 C10 -120.64(19)
N2 C8 C9 C11 119.9(2)
N2 C8 C9 C12 -1.0(2)

loop_
_cod_related_entry_id
_cod_related_entry_database
_cod_related_entry_code
1 ChemSpider 27628
